data_7700489
loop_
_publ_author_name
'Lazaro, Sharon E.'
'Alka\,s, Adil'
'Lee, Seok J.'
'Telfer, Shane G.'
'Murray, Keith S.'
'Phonsri, Wasinee'
'Harding, Phimphaka'
'Harding, David J.'

_publ_section_title
;
 Abrupt spin crossover in iron(iii) complexes with aromatic anions.
;
_journal_issue 41
_journal_name_full 'Dalton transactions (Cambridge, England : 2003)'
_journal_page_first 15515
_journal_page_last 15520
_journal_paper_doi 10.1039/c9dt02373a
_journal_volume 48
_journal_year 2019
_chemical_formula_moiety 'C32 H20 Fe I2 N4 O2, C7 H7 O3 S, 2(H2 O)'
_chemical_formula_sum 'C39 H31 Fe I2 N4 O7 S'
_chemical_formula_weight 1010.39
_space_group_crystal_system orthorhombic
_space_group_IT_number 29
_space_group_name_Hall 'P 2c -2ac'
_space_group_name_H-M_alt 'P c a 21'
_symmetry_space_group_name_Hall 'P 2c -2ac'
_symmetry_space_group_name_H-M 'P c a 21'
_atom_sites_solution_hydrogens mixed
_audit_creation_date 2018-05-23
_audit_creation_method
;
Olex2 1.2
(compiled 2016.08.23 svn.r3337 for OlexSys, GUI svn.r5217)
;
_audit_update_record
;
2019-06-05 deposited with the CCDC.    2019-07-09 downloaded from the CCDC.
;
_cell_angle_alpha 90
_cell_angle_beta 90
_cell_angle_gamma 90
_cell_formula_units_Z 4
_cell_length_a 12.7045(3)
_cell_length_b 14.1173(3)
_cell_length_c 20.3416(14)
_cell_measurement_reflns_used 5211
_cell_measurement_temperature 103
_cell_measurement_theta_max 72.0
_cell_measurement_theta_min 7.0
_cell_volume 3648.3(3)
_computing_cell_refinement
;
CrystalClear-SM Expert 2.0 rc14 (Rigaku, 2009)
;
_computing_data_collection
;
CrystalClear-SM Expert 2.0 rc14 (Rigaku, 2009)
;
_computing_data_reduction
;
CrystalClear-SM Expert 2.0 rc14 (Rigaku, 2009)
;
_computing_molecular_graphics 'Olex2 (Dolomanov et al., 2009)'
_computing_publication_material 'Olex2 (Dolomanov et al., 2009)'
_computing_structure_refinement 'ShelXL (Sheldrick, 2015)'
_computing_structure_solution 'SHELXS97 (Sheldrick, 2008)'
_diffrn_ambient_temperature 103
_diffrn_detector 'Image plate'
_diffrn_detector_area_resol_mean 10.0000
_diffrn_measured_fraction_theta_full 0.996
_diffrn_measured_fraction_theta_max 0.996
_diffrn_measurement_details
;
scan:
    Number of images: 36
               Slice: 20.0000 - 200.0000
         Image width: 5.0000
            Exp time: 60.0000
       Rotation axis: Omega
               Omega: 0.0000
                 Chi: 54.0000
                 Phi: 180.0000
                 XTD: 127.4000
              2theta: 0.0000
scan:
    Number of images: 27
               Slice: 53.0000 - 188.0000
         Image width: 5.0000
            Exp time: 60.0000
       Rotation axis: Omega
               Omega: 0.0000
                 Chi: 0.0000
                 Phi: 0.0000
                 XTD: 127.4000
              2theta: 0.0000
scan:
    Number of images: 24
               Slice: 76.0000 - 196.0000
         Image width: 5.0000
            Exp time: 60.0000
       Rotation axis: Omega
               Omega: 0.0000
                 Chi: 54.0000
                 Phi: 0.0000
                 XTD: 127.4000
              2theta: 0.0000
;
_diffrn_measurement_device
;
Crystal Goniometer
;
_diffrn_measurement_device_type
;
Rigaku Spider
;
_diffrn_measurement_method 'profile data from \w-scans'
_diffrn_measurement_specimen_support Fiber
_diffrn_orient_matrix_type FS_PROCESS
_diffrn_orient_matrix_UB_11 0.047543
_diffrn_orient_matrix_UB_12 -0.029083
_diffrn_orient_matrix_UB_13 -0.033580
_diffrn_orient_matrix_UB_21 0.001623
_diffrn_orient_matrix_UB_22 -0.060121
_diffrn_orient_matrix_UB_23 0.025976
_diffrn_orient_matrix_UB_31 -0.062711
_diffrn_orient_matrix_UB_32 -0.023605
_diffrn_orient_matrix_UB_33 -0.024786
_diffrn_radiation_monochromator 'Rigaku VariMax-HF Confocal Optical System'
_diffrn_radiation_type CuK\a
_diffrn_radiation_wavelength 1.54178
_diffrn_reflns_av_R_equivalents 0.0791
_diffrn_reflns_av_unetI/netI 0.1070
_diffrn_reflns_Laue_measured_fraction_full 0.996
_diffrn_reflns_Laue_measured_fraction_max 0.996
_diffrn_reflns_limit_h_max 14
_diffrn_reflns_limit_h_min -13
_diffrn_reflns_limit_k_max 15
_diffrn_reflns_limit_k_min -15
_diffrn_reflns_limit_l_max 20
_diffrn_reflns_limit_l_min -22
_diffrn_reflns_number 17087
_diffrn_reflns_point_group_measured_fraction_full 0.956
_diffrn_reflns_point_group_measured_fraction_max 0.956
_diffrn_reflns_theta_full 58.925
_diffrn_reflns_theta_max 58.925
_diffrn_reflns_theta_min 6.970
_diffrn_source 'Rigaku MM007 rotating anode'
_diffrn_source_current 40.0
_diffrn_source_power 2.0
_diffrn_source_voltage 50.0
_exptl_absorpt_coefficient_mu 17.621
_exptl_absorpt_correction_T_max 1.000
_exptl_absorpt_correction_T_min 0.350
_exptl_absorpt_correction_type multi-scan
_exptl_absorpt_process_details '(ABSCOR; Higashi, 1995)'
_exptl_crystal_colour black
_exptl_crystal_density_diffrn 1.838
_exptl_crystal_density_meas ?
_exptl_crystal_description rod
_exptl_crystal_F_000 1988
_exptl_crystal_size_max 0.18
_exptl_crystal_size_mid 0.13
_exptl_crystal_size_min 0.09
_refine_diff_density_max 1.695
_refine_diff_density_min -2.059
_refine_diff_density_rms 0.154
_refine_ls_abs_structure_details
;
 Flack x determined using 1254 quotients [(I+)-(I-)]/[(I+)+(I-)]
 (Parsons, Flack and Wagner, Acta Cryst. B69 (2013) 249-259).
;
_refine_ls_abs_structure_Flack 0.071(9)
_refine_ls_extinction_method none
_refine_ls_goodness_of_fit_ref 1.057
_refine_ls_hydrogen_treatment mixed
_refine_ls_matrix_type full
_refine_ls_number_parameters 486
_refine_ls_number_reflns 5002
_refine_ls_number_restraints 85
_refine_ls_restrained_S_all 1.050
_refine_ls_R_factor_all 0.0765
_refine_ls_R_factor_gt 0.0622
_refine_ls_shift/su_max 0.002
_refine_ls_shift/su_mean 0.000
_refine_ls_structure_factor_coef Fsqd
_refine_ls_weighting_details 'w=1/[\s^2^(Fo^2^)+(0.0709P)^2^] where P=(Fo^2^+2Fc^2^)/3'
_refine_ls_weighting_scheme calc
_refine_ls_wR_factor_gt 0.1363
_refine_ls_wR_factor_ref 0.1516
_reflns_Friedel_coverage 0.854
_reflns_Friedel_fraction_full 0.912
_reflns_Friedel_fraction_max 0.912
_reflns_number_gt 3957
_reflns_number_total 5002
_reflns_threshold_expression 'I > 2\s(I)'
_cod_data_source_file c9dt02373a2.cif
_cod_data_source_block pi24-lt
_cod_depositor_comments
;
The following automatic conversions were performed:

'_exptl_absorpt_correction_type' value 'Multi-scan' changed to
'multi-scan' according to
/home/data/users/saulius/crontab/automatic-downloads/rss-feeds/RSC/lib/dictionaries/cif_core.dic
dictionary named 'cif_core.dic' version 2.4.2 from 2011-04-26.

'_exptl_crystal_density_meas' value 'not measured' was changed to '?'
- the value is perceived as not measured.

Automatic conversion script
Id: cif_fix_values 4973 2017-02-22 13:04:09Z antanas 

 Adding full bibliography for 7700487--7700489.cif.
;
_cod_database_code 7700489
_shelx_space_group_comment
;
The symmetry employed for this shelxl refinement is uniquely defined
by the following loop, which should always be used as a source of
symmetry information in preference to the above space-group names.
They are only intended as comments.
;
_shelx_estimated_absorpt_t_max 0.300
_shelx_estimated_absorpt_t_min 0.144
_olex2_refinement_description
;
1. Fixed Uiso
 At 1.2 times of:
  All C(H) groups
 At 1.5 times of:
  All C(H,H,H) groups, All O(H,H) groups
2. Uiso/Uaniso restraints and constraints
C29 \\sim C28 \\sim C27 \\sim C32 \\sim C31 \\sim C30: within 2A with sigma of
0.04 and sigma for terminal atoms of 0.08
C16 \\sim C15 \\sim C14 \\sim C13 \\sim C12 \\sim C11: within 2A with sigma of
0.04 and sigma for terminal atoms of 0.08
Uanis(C29) \\sim Ueq, Uanis(C13) \\sim Ueq: with sigma of 0.01 and sigma for
terminal atoms of 0.02
3. Others
 Fixed X: H7A(0.60614) H7B(0.4938)
 Fixed Y: H7A(0.03725) H7B(0.05494)
 Fixed Z: H7A(0.047569) H7B(0.046599)
4.a Free rotating group:
 O6(H6A,H6B)
4.b Aromatic/amide H refined with riding coordinates:
 C28(H28), C12(H12), C30(H30), C18(H18), C19(H19), C15(H15), C8(H8), C6(H6),
 C10(H10), C24(H24), C17(H17), C14(H14), C3(H3), C22(H22), C31(H31), C7(H7),
 C26(H26), C2(H2), C23(H23), C1(H1), C37(H37), C34(H34), C38(H38), C35(H35)
4.c Idealised Me refined as rotating group:
 C39(H39A,H39B,H39C)
;
_shelx_shelxl_version_number 2014/7
_olex2_submission_special_instructions 'No special instructions were received'

loop_
_space_group_symop_operation_xyz
'x, y, z'
'-x, -y, z+1/2'
'x+1/2, -y, z'
'-x+1/2, y, z+1/2'

loop_
_atom_site_label
_atom_site_type_symbol
_atom_site_fract_x
_atom_site_fract_y
_atom_site_fract_z
_atom_site_U_iso_or_equiv
_atom_site_adp_type
_atom_site_occupancy
_atom_site_site_symmetry_order
_atom_site_calc_flag
_atom_site_refinement_flags_posn
_atom_site_refinement_flags_adp
I2 I 0.72940(9) 0.69072(9) 0.60164(5) 0.0349(4) Uani 1 1 d . .
I1 I 0.26766(9) 0.70906(9) 0.06378(5) 0.0364(4) Uani 1 1 d . .
Fe1 Fe 0.4858(2) 0.39217(17) 0.33265(15) 0.0315(7) Uani 1 1 d . .
S4 S 0.6065(4) -0.1126(4) 0.1813(3) 0.0428(13) Uani 1 1 d . .
O1 O 0.5286(8) 0.4788(8) 0.2686(6) 0.029(3) Uani 1 1 d . .
O2 O 0.4482(10) 0.4865(8) 0.3954(5) 0.032(3) Uani 1 1 d . .
O4 O 0.6673(9) -0.0639(8) 0.1289(6) 0.042(3) Uani 1 1 d . .
O3 O 0.6354(11) -0.2092(8) 0.1895(7) 0.056(4) Uani 1 1 d . .
N4 N 0.6328(10) 0.3887(10) 0.3571(7) 0.028(3) Uani 1 1 d . .
N3 N 0.5262(11) 0.2895(9) 0.2738(7) 0.028(4) Uani 1 1 d . .
N2 N 0.3392(10) 0.3929(10) 0.3058(7) 0.028(3) Uani 1 1 d . .
N1 N 0.4368(12) 0.2959(9) 0.3941(7) 0.028(4) Uani 1 1 d . .
O5 O 0.4917(9) -0.0986(10) 0.1717(7) 0.059(4) Uani 1 1 d . .
C28 C 0.6810(13) 0.5558(12) 0.4906(9) 0.028(4) Uani 1 1 d . U
H28 H 0.7550 0.5464 0.4926 0.033 Uiso 1 1 calc R .
C12 C 0.3006(13) 0.5679(13) 0.1733(9) 0.034(5) Uani 1 1 d . U
H12 H 0.2260 0.5643 0.1719 0.041 Uiso 1 1 calc R .
C29 C 0.6344(14) 0.6144(13) 0.5349(10) 0.038(5) Uani 1 1 d . U
C30 C 0.5245(14) 0.6296(14) 0.5330(9) 0.037(5) Uani 1 1 d . U
H30 H 0.4909 0.6708 0.5634 0.045 Uiso 1 1 calc R .
C9 C 0.2774(12) 0.3274(13) 0.3423(9) 0.022(4) Uani 1 1 d . .
C11 C 0.3561(14) 0.5129(12) 0.2201(8) 0.029(4) Uani 1 1 d . U
C18 C 0.5075(14) 0.1759(13) 0.1874(9) 0.038(5) Uani 1 1 d . .
H18 H 0.4631 0.1431 0.1575 0.046 Uiso 1 1 calc R .
C16 C 0.4666(14) 0.5223(13) 0.2246(9) 0.032(4) Uani 1 1 d . U
C5 C 0.3298(14) 0.2773(12) 0.3908(9) 0.025(4) Uani 1 1 d . .
C19 C 0.6120(14) 0.1578(12) 0.1890(8) 0.031(4) Uani 1 1 d . .
H19 H 0.6406 0.1121 0.1597 0.037 Uiso 1 1 calc R .
C25 C 0.6916(15) 0.3245(13) 0.3200(12) 0.041(5) Uani 1 1 d . .
C15 C 0.5162(13) 0.5838(12) 0.1798(8) 0.030(4) Uani 1 1 d . U
H15 H 0.5906 0.5905 0.1810 0.036 Uiso 1 1 calc R .
C13 C 0.3523(13) 0.6265(13) 0.1299(8) 0.031(4) Uani 1 1 d . U
C8 C 0.1693(15) 0.3125(11) 0.3362(9) 0.026(5) Uani 1 1 d . .
H8 H 0.1309 0.3464 0.3039 0.031 Uiso 1 1 calc R .
C6 C 0.1717(16) 0.1972(14) 0.4257(10) 0.041(6) Uani 1 1 d . .
H6 H 0.1356 0.1538 0.4534 0.049 Uiso 1 1 calc R .
C32 C 0.5115(15) 0.5246(14) 0.4392(10) 0.034(5) Uani 1 1 d . U
C10 C 0.2993(14) 0.4497(14) 0.2637(9) 0.032(5) Uani 1 1 d . .
H10 H 0.2247 0.4505 0.2607 0.038 Uiso 1 1 calc R .
C24 C 0.7993(16) 0.3078(12) 0.3206(11) 0.033(5) Uani 1 1 d . .
H24 H 0.8418 0.3429 0.3503 0.040 Uiso 1 1 calc R .
C17 C 0.4659(15) 0.2430(13) 0.2302(9) 0.038(5) Uani 1 1 d . .
H17 H 0.3927 0.2564 0.2285 0.046 Uiso 1 1 calc R .
C20 C 0.6802(14) 0.2055(13) 0.2333(10) 0.031(5) Uani 1 1 d . .
C14 C 0.4591(14) 0.6344(13) 0.1343(9) 0.038(5) Uani 1 1 d . U
H14 H 0.4950 0.6759 0.1051 0.046 Uiso 1 1 calc R .
C4 C 0.2797(16) 0.2111(13) 0.4325(9) 0.032(5) Uani 1 1 d . .
C3 C 0.3436(13) 0.1651(12) 0.4790(9) 0.033(4) Uani 1 1 d . .
H3 H 0.3133 0.1199 0.5079 0.039 Uiso 1 1 calc R .
C27 C 0.6225(14) 0.5086(11) 0.4421(8) 0.026(4) Uani 1 1 d . U
C22 C 0.7919(16) 0.1921(13) 0.2367(11) 0.041(6) Uani 1 1 d . .
H22 H 0.8260 0.1480 0.2086 0.050 Uiso 1 1 calc R .
C31 C 0.4697(15) 0.5838(13) 0.4869(10) 0.041(5) Uani 1 1 d . U
H31 H 0.3956 0.5926 0.4867 0.049 Uiso 1 1 calc R .
C7 C 0.1165(17) 0.2483(14) 0.3770(9) 0.047(5) Uani 1 1 d . .
H7 H 0.0429 0.2392 0.3719 0.056 Uiso 1 1 calc R .
C26 C 0.6775(14) 0.4443(12) 0.4012(8) 0.029(4) Uani 1 1 d . .
H26 H 0.7518 0.4408 0.4059 0.035 Uiso 1 1 calc R .
C2 C 0.4496(14) 0.1848(12) 0.4829(9) 0.034(5) Uiso 1 1 d . .
H2 H 0.4925 0.1538 0.5146 0.040 Uiso 1 1 calc R .
C21 C 0.6331(15) 0.2702(14) 0.2729(10) 0.037(5) Uani 1 1 d . .
C23 C 0.8472(13) 0.2429(13) 0.2802(8) 0.029(4) Uani 1 1 d . .
H23 H 0.9212 0.2338 0.2831 0.035 Uiso 1 1 calc R .
C1 C 0.4928(15) 0.2503(16) 0.4401(10) 0.046(6) Uani 1 1 d . .
H1 H 0.5659 0.2636 0.4435 0.055 Uiso 1 1 calc R .
C37 C 0.7701(17) -0.0065(14) 0.3331(11) 0.046(6) Uani 1 1 d . .
H37 H 0.8421 -0.0044 0.3455 0.055 Uiso 1 1 calc R .
C36 C 0.6969(18) 0.0344(13) 0.3746(9) 0.040(5) Uani 1 1 d . .
C34 C 0.5616(16) -0.0172(14) 0.2948(9) 0.047(5) Uani 1 1 d . .
H34 H 0.4895 -0.0206 0.2827 0.056 Uiso 1 1 calc R .
C38 C 0.7440(17) -0.0504(16) 0.2743(11) 0.050(6) Uani 1 1 d . .
H38 H 0.7977 -0.0766 0.2473 0.060 Uiso 1 1 calc R .
C39 C 0.7296(16) 0.0850(16) 0.4360(11) 0.054(6) Uani 1 1 d . .
H39A H 0.7253 0.1536 0.4289 0.081 Uiso 1 1 calc GR .
H39B H 0.8021 0.0676 0.4471 0.081 Uiso 1 1 calc GR .
H39C H 0.6827 0.0670 0.4721 0.081 Uiso 1 1 calc GR .
C35 C 0.5922(17) 0.0273(14) 0.3539(8) 0.047(6) Uani 1 1 d . .
H35 H 0.5390 0.0539 0.3811 0.057 Uiso 1 1 calc R .
C33 C 0.6385(14) -0.0560(13) 0.2546(9) 0.038(5) Uani 1 1 d . .
O6 O 0.3694(11) 0.0140(12) 0.0882(8) 0.072(4) Uani 1 1 d . .
H6A H 0.3041 0.0213 0.0999 0.109 Uiso 1 1 d G .
H6B H 0.3989 -0.0287 0.1129 0.109 Uiso 1 1 d G .
O7 O 0.5557(13) 0.0676(15) 0.0279(9) 0.108(6) Uani 1 1 d . .
H7A H 0.6061 0.0372 0.0476 0.162 Uiso 1 1 d R .
H7B H 0.4938 0.0549 0.0466 0.162 Uiso 1 1 d R .

loop_
_atom_site_aniso_label
_atom_site_aniso_U_11
_atom_site_aniso_U_22
_atom_site_aniso_U_33
_atom_site_aniso_U_23
_atom_site_aniso_U_13
_atom_site_aniso_U_12
I2 0.0328(8) 0.0434(7) 0.0284(8) -0.0022(6) -0.0023(7) -0.0017(5)
I1 0.0334(8) 0.0464(7) 0.0294(8) 0.0042(6) -0.0021(8) 0.0008(6)
Fe1 0.0313(16) 0.0347(15) 0.0285(14) -0.0003(15) -0.0026(13) 0.0022(14)
S4 0.047(3) 0.044(3) 0.037(3) -0.007(3) 0.010(2) -0.004(3)
O1 0.015(7) 0.041(7) 0.032(7) 0.007(6) 0.003(5) -0.009(5)
O2 0.028(7) 0.037(7) 0.031(7) -0.009(6) 0.001(6) 0.000(6)
O4 0.054(8) 0.030(7) 0.043(8) 0.003(6) 0.009(7) -0.004(6)
O3 0.078(12) 0.033(7) 0.057(10) -0.008(8) 0.010(9) 0.001(7)
N4 0.014(8) 0.043(9) 0.026(9) 0.003(7) 0.001(6) -0.004(7)
N3 0.032(9) 0.017(7) 0.034(9) 0.005(7) 0.006(8) 0.006(7)
N2 0.025(8) 0.039(9) 0.021(8) -0.005(8) -0.002(7) -0.001(7)
N1 0.030(10) 0.041(9) 0.013(8) 0.002(7) -0.006(7) -0.004(7)
O5 0.029(8) 0.087(11) 0.061(10) -0.013(9) 0.005(7) -0.008(8)
C28 0.021(9) 0.032(9) 0.031(10) 0.008(9) -0.003(9) -0.002(8)
C12 0.014(9) 0.051(12) 0.039(12) -0.013(10) -0.010(9) 0.005(9)
C29 0.039(9) 0.046(10) 0.029(9) -0.010(8) 0.006(8) 0.021(8)
C30 0.028(10) 0.053(13) 0.031(11) -0.011(10) 0.009(9) 0.004(10)
C9 0.015(10) 0.037(10) 0.013(10) -0.001(9) -0.006(8) -0.003(8)
C11 0.028(11) 0.037(10) 0.023(9) -0.002(9) 0.004(8) -0.005(8)
C18 0.028(12) 0.052(12) 0.035(11) -0.005(11) 0.006(9) -0.012(10)
C16 0.026(11) 0.036(10) 0.034(11) -0.007(9) -0.006(9) 0.002(9)
C5 0.027(11) 0.029(9) 0.019(10) -0.001(8) -0.004(8) 0.005(8)
C19 0.044(12) 0.030(10) 0.019(10) 0.008(9) 0.009(9) -0.001(9)
C25 0.028(11) 0.040(11) 0.053(15) 0.021(12) 0.009(11) 0.024(10)
C15 0.018(9) 0.044(11) 0.029(10) 0.007(9) 0.000(8) -0.013(8)
C13 0.026(8) 0.052(9) 0.014(8) -0.001(8) -0.010(7) -0.006(8)
C8 0.037(12) 0.030(10) 0.013(11) -0.001(8) -0.007(9) -0.012(8)
C6 0.042(14) 0.058(14) 0.023(11) 0.000(10) -0.009(10) -0.024(10)
C32 0.033(12) 0.037(11) 0.032(11) 0.004(10) -0.002(9) 0.000(9)
C10 0.021(10) 0.046(12) 0.029(11) -0.002(10) 0.006(9) -0.005(9)
C24 0.038(12) 0.031(10) 0.031(13) -0.004(10) -0.005(11) 0.011(9)
C17 0.032(12) 0.043(12) 0.041(12) -0.002(10) 0.005(10) 0.003(10)
C20 0.020(11) 0.051(13) 0.023(11) -0.006(9) -0.006(9) 0.004(9)
C14 0.039(11) 0.043(11) 0.033(11) 0.017(10) 0.000(10) 0.003(9)
C4 0.052(15) 0.034(11) 0.010(10) -0.004(9) -0.001(9) -0.004(10)
C3 0.034(11) 0.034(10) 0.029(11) -0.011(10) -0.003(9) 0.005(9)
C27 0.019(10) 0.028(10) 0.031(10) -0.006(9) -0.002(8) 0.001(8)
C22 0.049(14) 0.040(12) 0.036(13) 0.001(10) 0.008(12) 0.012(10)
C31 0.037(11) 0.046(12) 0.040(12) -0.008(11) -0.004(10) -0.001(10)
C7 0.043(13) 0.061(14) 0.037(13) -0.004(12) 0.003(11) -0.019(12)
C26 0.027(11) 0.041(11) 0.020(11) 0.011(9) -0.007(9) 0.003(9)
C21 0.027(12) 0.050(12) 0.034(12) -0.004(11) -0.003(10) 0.008(10)
C23 0.020(10) 0.048(12) 0.020(10) 0.000(9) -0.005(8) -0.006(9)
C1 0.040(13) 0.062(15) 0.035(11) -0.009(12) 0.006(10) -0.004(11)
C37 0.054(18) 0.040(12) 0.043(12) -0.005(11) -0.008(11) 0.001(10)
C36 0.061(15) 0.033(11) 0.027(11) 0.003(10) -0.012(11) -0.001(11)
C34 0.036(12) 0.062(14) 0.043(12) -0.004(11) 0.012(10) 0.011(10)
C38 0.062(15) 0.050(15) 0.037(13) -0.002(12) 0.003(11) -0.014(12)
C39 0.080(17) 0.042(13) 0.041(13) 0.008(12) -0.008(11) -0.001(12)
C35 0.056(16) 0.059(14) 0.027(12) -0.002(11) 0.012(10) 0.003(12)
C33 0.038(12) 0.051(12) 0.024(10) -0.013(10) 0.008(9) -0.003(10)
O6 0.051(9) 0.100(13) 0.067(10) -0.004(10) -0.006(10) -0.014(10)
O7 0.073(12) 0.16(2) 0.091(12) -0.004(14) 0.021(11) 0.014(13)

loop_
_atom_type_symbol
_atom_type_description
_atom_type_scat_dispersion_real
_atom_type_scat_dispersion_imag
_atom_type_scat_source
C C 0.0181 0.0091 'International Tables Vol C Tables 4.2.6.8 and 6.1.1.4'
H H 0.0000 0.0000 'International Tables Vol C Tables 4.2.6.8 and 6.1.1.4'
Fe Fe -1.1336 3.1974 'International Tables Vol C Tables 4.2.6.8 and 6.1.1.4'
I I -0.3257 6.8362 'International Tables Vol C Tables 4.2.6.8 and 6.1.1.4'
N N 0.0311 0.0180 'International Tables Vol C Tables 4.2.6.8 and 6.1.1.4'
O O 0.0492 0.0322 'International Tables Vol C Tables 4.2.6.8 and 6.1.1.4'
S S 0.3331 0.5567 'International Tables Vol C Tables 4.2.6.8 and 6.1.1.4'

loop_
_geom_angle_atom_site_label_1
_geom_angle_atom_site_label_2
_geom_angle_atom_site_label_3
_geom_angle
O1 Fe1 O2 94.7(4)
O1 Fe1 N4 85.1(5)
O1 Fe1 N3 89.0(5)
O1 Fe1 N2 94.6(6)
O1 Fe1 N1 175.7(5)
O2 Fe1 N4 95.0(6)
O2 Fe1 N3 175.8(5)
O2 Fe1 N2 86.8(6)
O2 Fe1 N1 88.7(5)
N4 Fe1 N3 83.4(6)
N4 Fe1 N2 178.2(7)
N4 Fe1 N1 97.2(6)
N2 Fe1 N3 94.8(6)
N2 Fe1 N1 83.0(6)
N1 Fe1 N3 87.7(5)
O4 S4 C33 106.4(8)
O3 S4 O4 113.2(8)
O3 S4 O5 113.4(9)
O3 S4 C33 106.2(9)
O5 S4 O4 110.8(8)
O5 S4 C33 106.3(8)
C16 O1 Fe1 126.5(11)
C32 O2 Fe1 125.9(12)
C25 N4 Fe1 113.2(12)
C26 N4 Fe1 125.1(12)
C26 N4 C25 121.6(15)
C17 N3 Fe1 128.2(13)
C17 N3 C21 117.1(16)
C21 N3 Fe1 114.3(13)
C9 N2 Fe1 112.3(11)
C10 N2 Fe1 125.0(13)
C10 N2 C9 122.6(14)
C5 N1 Fe1 114.5(12)
C1 N1 Fe1 127.8(13)
C1 N1 C5 117.6(15)
C29 C28 H28 119.2
C29 C28 C27 121.6(16)
C27 C28 H28 119.2
C11 C12 H12 119.2
C13 C12 H12 119.2
C13 C12 C11 121.5(16)
C28 C29 I2 119.2(13)
C28 C29 C30 120.3(18)
C30 C29 I2 120.3(13)
C29 C30 H30 121.3
C31 C30 C29 117.5(18)
C31 C30 H30 121.3
C5 C9 N2 116.0(14)
C5 C9 C8 117.3(16)
C8 C9 N2 126.6(16)
C12 C11 C10 120.1(17)
C16 C11 C12 119.2(16)
C16 C11 C10 120.8(17)
C19 C18 H18 120.4
C19 C18 C17 119.1(18)
C17 C18 H18 120.4
O1 C16 C11 125.7(17)
O1 C16 C15 116.9(15)
C15 C16 C11 117.4(16)
N1 C5 C4 122.5(16)
C9 C5 N1 114.1(16)
C9 C5 C4 123.3(17)
C18 C19 H19 119.2
C18 C19 C20 121.6(18)
C20 C19 H19 119.2
N4 C25 C21 115.5(16)
C24 C25 N4 129.2(19)
C24 C25 C21 115.2(18)
C16 C15 H15 119.3
C14 C15 C16 121.3(16)
C14 C15 H15 119.3
C12 C13 I1 120.3(12)
C14 C13 I1 120.7(14)
C14 C13 C12 118.8(16)
C9 C8 H8 119.4
C9 C8 C7 121.2(18)
C7 C8 H8 119.4
C4 C6 H6 120.4
C4 C6 C7 119.2(18)
C7 C6 H6 120.4
O2 C32 C27 124.5(17)
O2 C32 C31 119.1(18)
C31 C32 C27 116.4(17)
N2 C10 C11 126.8(17)
N2 C10 H10 116.6
C11 C10 H10 116.6
C25 C24 H24 118.5
C23 C24 C25 123.0(19)
C23 C24 H24 118.5
N3 C17 C18 121.9(18)
N3 C17 H17 119.0
C18 C17 H17 119.0
C19 C20 C22 124.9(17)
C21 C20 C19 115.3(17)
C21 C20 C22 119.8(17)
C15 C14 H14 119.2
C13 C14 C15 121.7(18)
C13 C14 H14 119.2
C6 C4 C5 118.4(17)
C6 C4 C3 124.9(17)
C3 C4 C5 116.7(18)
C4 C3 H3 119.6
C2 C3 C4 120.7(19)
C2 C3 H3 119.6
C28 C27 C32 118.5(16)
C28 C27 C26 117.1(16)
C26 C27 C32 124.4(16)
C20 C22 H22 120.6
C23 C22 C20 118.8(18)
C23 C22 H22 120.6
C30 C31 C32 125.7(19)
C30 C31 H31 117.2
C32 C31 H31 117.2
C8 C7 C6 120.6(19)
C8 C7 H7 119.7
C6 C7 H7 119.7
N4 C26 C27 124.6(16)
N4 C26 H26 117.7
C27 C26 H26 117.7
C3 C2 H2 120.5
C3 C2 C1 119.0(18)
C1 C2 H2 120.5
N3 C21 C25 113.3(17)
C20 C21 N3 124.9(18)
C20 C21 C25 121.9(17)
C24 C23 H23 119.3
C22 C23 C24 121.4(18)
C22 C23 H23 119.3
N1 C1 C2 123.4(18)
N1 C1 H1 118.3
C2 C1 H1 118.3
C36 C37 H37 118.2
C36 C37 C38 124(2)
C38 C37 H37 118.2
C37 C36 C39 121(2)
C37 C36 C35 115.2(18)
C35 C36 C39 123(2)
C35 C34 H34 120.5
C33 C34 H34 120.5
C33 C34 C35 118.9(19)
C37 C38 H38 120.0
C37 C38 C33 120(2)
C33 C38 H38 120.0
C36 C39 H39A 109.5
C36 C39 H39B 109.5
C36 C39 H39C 109.5
H39A C39 H39B 109.5
H39A C39 H39C 109.5
H39B C39 H39C 109.5
C36 C35 C34 123.3(19)
C36 C35 H35 118.3
C34 C35 H35 118.3
C34 C33 S4 121.4(15)
C34 C33 C38 119.0(18)
C38 C33 S4 119.6(15)
H6A O6 H6B 109.5
H7A O7 H7B 111(2)

loop_
_geom_bond_atom_site_label_1
_geom_bond_atom_site_label_2
_geom_bond_distance
I2 C29 2.112(19)
I1 C13 2.080(17)
Fe1 O1 1.867(11)
Fe1 O2 1.906(11)
Fe1 N4 1.933(14)
Fe1 N3 1.949(14)
Fe1 N2 1.941(14)
Fe1 N1 1.949(14)
S4 O4 1.485(11)
S4 O3 1.423(12)
S4 O5 1.484(12)
S4 C33 1.740(17)
O1 C16 1.34(2)
O2 C32 1.31(2)
N4 C25 1.40(2)
N4 C26 1.321(19)
N3 C17 1.34(2)
N3 C21 1.39(2)
N2 C9 1.42(2)
N2 C10 1.28(2)
N1 C5 1.39(2)
N1 C1 1.34(2)
C28 H28 0.9500
C28 C29 1.36(2)
C28 C27 1.40(2)
C12 H12 0.9500
C12 C11 1.42(2)
C12 C13 1.38(2)
C29 C30 1.41(2)
C30 H30 0.9500
C30 C31 1.33(2)
C9 C5 1.39(2)
C9 C8 1.39(3)
C11 C16 1.41(2)
C11 C10 1.45(2)
C18 H18 0.9500
C18 C19 1.35(2)
C18 C17 1.39(2)
C16 C15 1.41(2)
C5 C4 1.41(2)
C19 H19 0.9500
C19 C20 1.42(2)
C25 C24 1.39(2)
C25 C21 1.43(3)
C15 H15 0.9500
C15 C14 1.38(2)
C13 C14 1.36(2)
C8 H8 0.9500
C8 C7 1.40(2)
C6 H6 0.9500
C6 C4 1.39(3)
C6 C7 1.41(3)
C32 C27 1.43(3)
C32 C31 1.39(2)
C10 H10 0.9500
C24 H24 0.9500
C24 C23 1.37(2)
C17 H17 0.9500
C20 C22 1.43(2)
C20 C21 1.36(2)
C14 H14 0.9500
C4 C3 1.40(2)
C3 H3 0.9500
C3 C2 1.38(2)
C27 C26 1.42(2)
C22 H22 0.9500
C22 C23 1.34(2)
C31 H31 0.9500
C7 H7 0.9500
C26 H26 0.9500
C2 H2 0.9500
C2 C1 1.38(3)
C23 H23 0.9500
C1 H1 0.9500
C37 H37 0.9500
C37 C36 1.38(3)
C37 C38 1.39(3)
C36 C39 1.50(3)
C36 C35 1.40(3)
C34 H34 0.9500
C34 C35 1.41(2)
C34 C33 1.39(2)
C38 H38 0.9500
C38 C33 1.40(2)
C39 H39A 0.9800
C39 H39B 0.9800
C39 H39C 0.9800
C35 H35 0.9500
O6 H6A 0.8692
O6 H6B 0.8697
O7 H7A 0.868(18)
O7 H7B 0.891(16)

loop_
_geom_torsion_atom_site_label_1
_geom_torsion_atom_site_label_2
_geom_torsion_atom_site_label_3
_geom_torsion_atom_site_label_4
_geom_torsion
I2 C29 C30 C31 175.8(14)
I1 C13 C14 C15 176.9(13)
Fe1 O1 C16 C11 2(3)
Fe1 O1 C16 C15 -178.7(11)
Fe1 O2 C32 C27 7(2)
Fe1 O2 C32 C31 -172.1(13)
Fe1 N4 C25 C24 175.1(16)
Fe1 N4 C25 C21 -3(2)
Fe1 N4 C26 C27 7(2)
Fe1 N3 C17 C18 174.7(13)
Fe1 N3 C21 C25 5(2)
Fe1 N3 C21 C20 -176.3(16)
Fe1 N2 C9 C5 1.8(19)
Fe1 N2 C9 C8 178.3(14)
Fe1 N2 C10 C11 11(3)
Fe1 N1 C5 C9 2.8(19)
Fe1 N1 C5 C4 -178.7(13)
Fe1 N1 C1 C2 178.0(14)
O1 C16 C15 C14 -177.7(15)
O2 Fe1 O1 C16 -85.0(13)
O2 C32 C27 C28 178.5(16)
O2 C32 C27 C26 -5(3)
O2 C32 C31 C30 -177.8(17)
O4 S4 C33 C34 124.2(16)
O4 S4 C33 C38 -56.7(18)
O3 S4 C33 C34 -115.0(16)
O3 S4 C33 C38 64.1(18)
N4 Fe1 O1 C16 -179.7(14)
N4 C25 C24 C23 -178.8(19)
N4 C25 C21 N3 -2(2)
N4 C25 C21 C20 179.7(18)
N3 Fe1 O1 C16 96.9(14)
N2 Fe1 O1 C16 2.1(14)
N2 C9 C5 N1 -3(2)
N2 C9 C5 C4 178.5(16)
N2 C9 C8 C7 -177.4(17)
N1 C5 C4 C6 179.9(17)
N1 C5 C4 C3 1(3)
O5 S4 C33 C34 6.1(19)
O5 S4 C33 C38 -174.8(16)
C28 C29 C30 C31 0(3)
C28 C27 C26 N4 174.1(15)
C12 C11 C16 O1 176.3(16)
C12 C11 C16 C15 -3(2)
C12 C11 C10 N2 176.4(17)
C12 C13 C14 C15 2(3)
C29 C28 C27 C32 1(3)
C29 C28 C27 C26 -175.9(17)
C29 C30 C31 C32 -2(3)
C9 N2 C10 C11 -174.2(16)
C9 C5 C4 C6 -2(3)
C9 C5 C4 C3 179.3(16)
C9 C8 C7 C6 0(3)
C11 C12 C13 I1 -178.2(13)
C11 C12 C13 C14 -3(3)
C11 C16 C15 C14 1(3)
C18 C19 C20 C22 -178.2(18)
C18 C19 C20 C21 -1(3)
C16 C11 C10 N2 -5(3)
C16 C15 C14 C13 -1(3)
C5 N1 C1 C2 1(3)
C5 C9 C8 C7 -1(3)
C5 C4 C3 C2 0(2)
C19 C18 C17 N3 -1(3)
C19 C20 C22 C23 178.9(18)
C19 C20 C21 N3 2(3)
C19 C20 C21 C25 -179.6(16)
C25 N4 C26 C27 -177.8(16)
C25 C24 C23 C22 1(3)
C13 C12 C11 C16 3(3)
C13 C12 C11 C10 -178.0(17)
C8 C9 C5 N1 -179.8(15)
C8 C9 C5 C4 2(3)
C6 C4 C3 C2 -178.7(18)
C32 C27 C26 N4 -2(3)
C10 N2 C9 C5 -173.6(16)
C10 N2 C9 C8 3(3)
C10 C11 C16 O1 -2(3)
C10 C11 C16 C15 178.9(16)
C24 C25 C21 N3 -179.7(17)
C24 C25 C21 C20 2(3)
C17 N3 C21 C25 178.7(16)
C17 N3 C21 C20 -3(3)
C17 C18 C19 C20 0(3)
C20 C22 C23 C24 -1(3)
C4 C6 C7 C8 0(3)
C4 C3 C2 C1 0(3)
C3 C2 C1 N1 0(3)
C27 C28 C29 I2 -175.3(12)
C27 C28 C29 C30 0(3)
C27 C32 C31 C30 3(3)
C22 C20 C21 N3 179.7(18)
C22 C20 C21 C25 -2(3)
C31 C32 C27 C28 -2(3)
C31 C32 C27 C26 174.4(17)
C7 C6 C4 C5 1(3)
C7 C6 C4 C3 179.8(17)
C26 N4 C25 C24 -1(3)
C26 N4 C25 C21 -178.6(16)
C21 N3 C17 C18 2(3)
C21 C25 C24 C23 -1(3)
C21 C20 C22 C23 1(3)
C1 N1 C5 C9 179.7(16)
C1 N1 C5 C4 -2(3)
C37 C36 C35 C34 -1(3)
C37 C38 C33 S4 -179.2(15)
C37 C38 C33 C34 0(3)
C36 C37 C38 C33 -1(3)
C38 C37 C36 C39 -177.1(18)
C38 C37 C36 C35 1(3)
C39 C36 C35 C34 177.5(19)
C35 C34 C33 S4 179.6(15)
C35 C34 C33 C38 0(3)
C33 C34 C35 C36 0(3)
